data_7226884
loop_
_publ_author_name
'Gopan, Gopika'
'Salini, P. S.'
'Deb, Somadrita'
'Hariharan, Mahesh'

_publ_section_title
;
 V-shaped oxydiphthalimides: side-chain engineering regulates
 crystallisation-induced emission enhancement
;
_journal_issue 3
_journal_name_full CrystEngComm
_journal_page_first 419
_journal_paper_doi 10.1039/C6CE01738J
_journal_volume 19
_journal_year 2017
_chemical_absolute_configuration rm
_chemical_formula_moiety 'C24 H24 N2 O5'
_chemical_formula_sum 'C24 H24 N2 O5'
_chemical_formula_weight 420.45
_chemical_name_systematic
;
 ?
;
_space_group_crystal_system monoclinic
_space_group_IT_number 15
_space_group_name_Hall '-C 2yc'
_space_group_name_H-M_alt 'C 1 2/c 1'
_symmetry_space_group_name_Hall '-C 2yc'
_symmetry_space_group_name_H-M 'C 1 2/c 1'
_atom_sites_solution_hydrogens geom
_audit_creation_method SHELXL-2014
_audit_update_record
;
2016-07-05 deposited with the CCDC.
2016-10-24 downloaded from the CCDC.
;
_cell_angle_alpha 90
_cell_angle_beta 92.793(4)
_cell_angle_gamma 90
_cell_formula_units_Z 4
_cell_length_a 16.4774(10)
_cell_length_b 5.1561(4)
_cell_length_c 24.8530(16)
_cell_measurement_reflns_used 3288
_cell_measurement_temperature 296(2)
_cell_measurement_theta_max 28.06
_cell_measurement_theta_min 3.04
_cell_volume 2109.0(2)
_computing_cell_refinement 'Bruker SAINT'
_computing_data_collection 'Bruker APEX2'
_computing_data_reduction 'Bruker SAINT'
_computing_molecular_graphics 'Bruker SHELXTL'
_computing_publication_material 'Bruker SHELXTL'
_computing_structure_refinement 'SHELXL-2014 (Sheldrick, 2014)'
_computing_structure_solution 'SHELXL-2014 (Sheldrick, 2014)'
_diffrn_ambient_temperature 296(2)
_diffrn_detector_area_resol_mean 0
_diffrn_measured_fraction_theta_full 0.999
_diffrn_measured_fraction_theta_max 0.999
_diffrn_measurement_device_type 'Bruker APEX-II CCD'
_diffrn_measurement_method '\f and \w scans'
_diffrn_radiation_type MoK\a
_diffrn_radiation_wavelength 0.71073
_diffrn_reflns_av_R_equivalents 0.0248
_diffrn_reflns_av_unetI/netI 0.0244
_diffrn_reflns_Laue_measured_fraction_full 0.999
_diffrn_reflns_Laue_measured_fraction_max 0.999
_diffrn_reflns_limit_h_max 20
_diffrn_reflns_limit_h_min -16
_diffrn_reflns_limit_k_max 5
_diffrn_reflns_limit_k_min -6
_diffrn_reflns_limit_l_max 30
_diffrn_reflns_limit_l_min -31
_diffrn_reflns_number 8056
_diffrn_reflns_point_group_measured_fraction_full 0.999
_diffrn_reflns_point_group_measured_fraction_max 0.999
_diffrn_reflns_theta_full 25.242
_diffrn_reflns_theta_max 26.368
_diffrn_reflns_theta_min 2.475
_diffrn_source 'sealed tube'
_exptl_absorpt_coefficient_mu 0.093
_exptl_absorpt_correction_T_max 0.9894
_exptl_absorpt_correction_T_min 0.9738
_exptl_absorpt_correction_type multi-scan
_exptl_absorpt_process_details SADABS
_exptl_crystal_colour colourless
_exptl_crystal_density_diffrn 1.324
_exptl_crystal_density_meas 1.323
_exptl_crystal_density_method NONE
_exptl_crystal_description block
_exptl_crystal_F_000 888
_exptl_crystal_preparation ', Luminescent'
_exptl_crystal_recrystallization_method 'Re-crystallisation from solvent: Chloroform, n-Hexane'
_exptl_crystal_size_max 0.250
_exptl_crystal_size_mid 0.150
_exptl_crystal_size_min 0.100
_refine_diff_density_max 0.415
_refine_diff_density_min -0.190
_refine_diff_density_rms 0.046
_refine_ls_extinction_method none
_refine_ls_goodness_of_fit_ref 1.057
_refine_ls_hydrogen_treatment constr
_refine_ls_matrix_type full
_refine_ls_number_parameters 141
_refine_ls_number_reflns 2160
_refine_ls_number_restraints 0
_refine_ls_restrained_S_all 1.057
_refine_ls_R_factor_all 0.0782
_refine_ls_R_factor_gt 0.0612
_refine_ls_shift/su_max 0.000
_refine_ls_shift/su_mean 0.000
_refine_ls_structure_factor_coef Fsqd
_refine_ls_weighting_details 'w=1/[\s^2^(Fo^2^)+(0.0913P)^2^+2.7809P] where P=(Fo^2^+2Fc^2^)/3'
_refine_ls_weighting_scheme calc
_refine_ls_wR_factor_gt 0.1761
_refine_ls_wR_factor_ref 0.1902
_reflns_Friedel_coverage 0.000
_reflns_number_gt 1647
_reflns_number_total 2160
_reflns_threshold_expression 'I > 2\s(I)'
_cod_data_source_file c6ce01738j2.cif
_cod_data_source_block ODPI-2
_cod_depositor_comments
;
The following automatic conversions were performed:

'_exptl_absorpt_correction_type' value 'MULTI-SCAN' changed to
'multi-scan' according to
/usr/data/users/saulius/crontab/automatic-downloads/rss-feeds/RSC/lib/dictionaries/cif_core.dic
dictionary named 'cif_core.dic' version 2.4.2 from 2011-04-26.

Automatic conversion script
Id: cif_fix_values 4268 2015-11-12 08:31:59Z antanas 

 Adding full bibliography for 7226883--7226887.cif.
;
_cod_database_code 7226884
_shelx_space_group_comment
;
The symmetry employed for this shelxl refinement is uniquely defined
by the following loop, which should always be used as a source of
symmetry information in preference to the above space-group names.
They are only intended as comments.
;
_shelx_estimated_absorpt_t_min 0.977
_shelx_estimated_absorpt_t_max 0.991
_shelxl_version_number 2014-3

loop_
_space_group_symop_operation_xyz
'x, y, z'
'-x, y, -z+1/2'
'x+1/2, y+1/2, z'
'-x+1/2, y+1/2, -z+1/2'
'-x, -y, -z'
'x, -y, z-1/2'
'-x+1/2, -y+1/2, -z'
'x+1/2, -y+1/2, z-1/2'

loop_
_atom_site_label
_atom_site_type_symbol
_atom_site_fract_x
_atom_site_fract_y
_atom_site_fract_z
_atom_site_U_iso_or_equiv
_atom_site_adp_type
_atom_site_occupancy
_atom_site_site_symmetry_order
_atom_site_calc_flag
_atom_site_refinement_flags_posn
_atom_site_refinement_flags_adp
_atom_site_refinement_flags_occupancy
C1 C 0.3877(3) 0.2068(8) 0.52561(15) 0.0887(11) Uani 1 1 d . . .
H1A H 0.3570 0.2476 0.5563 0.133 Uiso 1 1 calc R U .
H1B H 0.3751 0.0336 0.5138 0.133 Uiso 1 1 calc R U .
H1C H 0.4447 0.2192 0.5353 0.133 Uiso 1 1 calc R U .
C2 C 0.3659(2) 0.3986(8) 0.47997(14) 0.0792(10) Uani 1 1 d . . .
H2A H 0.3080 0.3878 0.4712 0.095 Uiso 1 1 calc R U .
H2B H 0.3775 0.5732 0.4927 0.095 Uiso 1 1 calc R U .
C3 C 0.40996(18) 0.3527(7) 0.43066(13) 0.0661(8) Uani 1 1 d . . .
H3A H 0.3988 0.1774 0.4182 0.079 Uiso 1 1 calc R U .
H3B H 0.4678 0.3652 0.4394 0.079 Uiso 1 1 calc R U .
C4 C 0.38778(15) 0.5417(6) 0.38489(12) 0.0582(7) Uani 1 1 d . . .
H4A H 0.3957 0.7178 0.3978 0.070 Uiso 1 1 calc R U .
H4B H 0.4241 0.5142 0.3559 0.070 Uiso 1 1 calc R U .
C5 C 0.23931(15) 0.6730(5) 0.37704(10) 0.0474(6) Uani 1 1 d . . .
C6 C 0.16708(14) 0.5691(5) 0.34645(9) 0.0426(6) Uani 1 1 d . . .
C7 C 0.08726(15) 0.6534(5) 0.34461(10) 0.0500(6) Uani 1 1 d . . .
H7 H 0.0716 0.7948 0.3649 0.060 Uiso 1 1 calc R U .
C8 C 0.03179(15) 0.5206(6) 0.31170(11) 0.0523(7) Uani 1 1 d . . .
H8 H -0.0223 0.5729 0.3095 0.063 Uiso 1 1 calc R U .
C9 C 0.05614(14) 0.3085(5) 0.28172(10) 0.0477(6) Uani 1 1 d . . .
C10 C 0.13568(15) 0.2214(5) 0.28405(10) 0.0457(6) Uani 1 1 d . . .
H10 H 0.1514 0.0783 0.2643 0.055 Uiso 1 1 calc R U .
C11 C 0.19030(14) 0.3561(5) 0.31691(9) 0.0412(6) Uani 1 1 d . . .
C12 C 0.27940(14) 0.3199(5) 0.32774(9) 0.0453(6) Uani 1 1 d . . .
N1 N 0.30380(12) 0.5116(4) 0.36393(8) 0.0476(5) Uani 1 1 d . . .
O1 O 0.0000 0.1687(5) 0.2500 0.0637(8) Uani 1 2 d S T P
O2 O 0.24522(13) 0.8562(4) 0.40705(8) 0.0670(6) Uani 1 1 d . . .
O3 O 0.32366(11) 0.1606(4) 0.30838(8) 0.0637(6) Uani 1 1 d . . .

loop_
_atom_site_aniso_label
_atom_site_aniso_U_11
_atom_site_aniso_U_22
_atom_site_aniso_U_33
_atom_site_aniso_U_23
_atom_site_aniso_U_13
_atom_site_aniso_U_12
C1 0.102(3) 0.083(3) 0.081(2) 0.011(2) 0.003(2) 0.006(2)
C2 0.074(2) 0.082(2) 0.081(2) 0.0045(19) 0.0081(17) 0.0091(19)
C3 0.0450(14) 0.072(2) 0.080(2) -0.0111(16) -0.0047(13) 0.0044(14)
C4 0.0381(13) 0.0639(18) 0.0728(17) -0.0012(15) 0.0038(12) -0.0031(13)
C5 0.0507(14) 0.0461(15) 0.0457(12) 0.0005(11) 0.0048(10) 0.0046(12)
C6 0.0409(12) 0.0441(14) 0.0433(12) 0.0065(10) 0.0086(9) 0.0076(10)
C7 0.0446(13) 0.0517(16) 0.0543(14) -0.0018(12) 0.0085(11) 0.0115(12)
C8 0.0366(12) 0.0574(16) 0.0634(15) 0.0035(13) 0.0079(11) 0.0095(12)
C9 0.0368(12) 0.0521(15) 0.0540(13) 0.0047(12) 0.0004(10) -0.0013(11)
C10 0.0442(13) 0.0449(14) 0.0483(13) 0.0001(11) 0.0052(10) 0.0048(11)
C11 0.0379(12) 0.0453(14) 0.0409(11) 0.0049(10) 0.0067(9) 0.0042(10)
C12 0.0377(12) 0.0507(15) 0.0481(13) 0.0024(11) 0.0092(10) 0.0040(11)
N1 0.0367(10) 0.0499(13) 0.0563(12) -0.0028(10) 0.0027(9) 0.0013(9)
O1 0.0499(15) 0.0509(16) 0.088(2) 0.000 -0.0174(14) 0.000
O2 0.0700(13) 0.0565(13) 0.0741(13) -0.0173(11) -0.0002(10) 0.0067(10)
O3 0.0430(10) 0.0745(14) 0.0743(12) -0.0194(11) 0.0090(9) 0.0162(10)

loop_
_atom_type_symbol
_atom_type_description
_atom_type_scat_dispersion_real
_atom_type_scat_dispersion_imag
_atom_type_scat_source
C C 0.0033 0.0016 'International Tables Vol C Tables 4.2.6.8 and 6.1.1.4'
H H 0.0000 0.0000 'International Tables Vol C Tables 4.2.6.8 and 6.1.1.4'
N N 0.0061 0.0033 'International Tables Vol C Tables 4.2.6.8 and 6.1.1.4'
O O 0.0106 0.0060 'International Tables Vol C Tables 4.2.6.8 and 6.1.1.4'

loop_
_geom_angle_atom_site_label_1
_geom_angle_atom_site_label_2
_geom_angle_atom_site_label_3
_geom_angle
_geom_angle_site_symmetry_3
C2 C1 H1A 109.5 .
C2 C1 H1B 109.5 .
H1A C1 H1B 109.5 .
C2 C1 H1C 109.5 .
H1A C1 H1C 109.5 .
H1B C1 H1C 109.5 .
C3 C2 C1 113.8(3) .
C3 C2 H2A 108.8 .
C1 C2 H2A 108.8 .
C3 C2 H2B 108.8 .
C1 C2 H2B 108.8 .
H2A C2 H2B 107.7 .
C2 C3 C4 114.0(3) .
C2 C3 H3A 108.8 .
C4 C3 H3A 108.8 .
C2 C3 H3B 108.8 .
C4 C3 H3B 108.8 .
H3A C3 H3B 107.6 .
N1 C4 C3 112.7(2) .
N1 C4 H4A 109.1 .
C3 C4 H4A 109.1 .
N1 C4 H4B 109.1 .
C3 C4 H4B 109.1 .
H4A C4 H4B 107.8 .
O2 C5 N1 124.8(2) .
O2 C5 C6 129.8(2) .
N1 C5 C6 105.4(2) .
C7 C6 C11 121.2(2) .
C7 C6 C5 130.0(2) .
C11 C6 C5 108.8(2) .
C8 C7 C6 117.7(2) .
C8 C7 H7 121.1 .
C6 C7 H7 121.1 .
C7 C8 C9 120.5(2) .
C7 C8 H8 119.8 .
C9 C8 H8 119.8 .
C10 C9 O1 117.3(2) .
C10 C9 C8 122.0(2) .
O1 C9 C8 120.7(2) .
C11 C10 C9 116.9(2) .
C11 C10 H10 121.6 .
C9 C10 H10 121.6 .
C10 C11 C6 121.7(2) .
C10 C11 C12 130.9(2) .
C6 C11 C12 107.4(2) .
O3 C12 N1 125.5(2) .
O3 C12 C11 128.2(2) .
N1 C12 C11 106.3(2) .
C12 N1 C5 112.1(2) .
C12 N1 C4 123.2(2) .
C5 N1 C4 124.7(2) .
C9 O1 C9 117.4(3) 2

loop_
_geom_bond_atom_site_label_1
_geom_bond_atom_site_label_2
_geom_bond_distance
_geom_bond_site_symmetry_2
C1 C2 1.534(5) .
C1 H1A 0.9600 .
C1 H1B 0.9600 .
C1 H1C 0.9600 .
C2 C3 1.474(5) .
C2 H2A 0.9700 .
C2 H2B 0.9700 .
C3 C4 1.529(4) .
C3 H3A 0.9700 .
C3 H3B 0.9700 .
C4 N1 1.463(3) .
C4 H4A 0.9700 .
C4 H4B 0.9700 .
C5 O2 1.204(3) .
C5 N1 1.401(3) .
C5 C6 1.481(4) .
C6 C7 1.384(3) .
C6 C11 1.385(3) .
C7 C8 1.379(4) .
C7 H7 0.9300 .
C8 C9 1.393(4) .
C8 H8 0.9300 .
C9 C10 1.384(3) .
C9 O1 1.388(3) .
C10 C11 1.374(3) .
C10 H10 0.9300 .
C11 C12 1.491(3) .
C12 O3 1.214(3) .
C12 N1 1.383(3) .
O1 C9 1.388(3) 2

loop_
_geom_hbond_atom_site_label_D
_geom_hbond_atom_site_label_H
_geom_hbond_atom_site_label_A
_geom_hbond_distance_DH
_geom_hbond_distance_HA
_geom_hbond_distance_DA
_geom_hbond_angle_DHA
_geom_hbond_site_symmetry_A
C8 H8 O3 0.93 2.58 3.502(3) 172.7 3_455
